data_7157232
loop_
_publ_author_name
'Lassagne, Fr\'ed\'eric'
'Dugu\'ep\'eroux, Camille'
'Roca, Carlos'
'Perez, Concepcion'
'Martinez, Ana'
'Baratte, Blandine'
'Robert, Thomas'
'Ruchaud, Sandrine'
'Bach, St\'ephane'
'Erb, William'
'Roisnel, Thierry'
'Mongin, Florence'

_publ_section_title
;
 From simple quinoxalines to potent oxazolo[5,4-f]quinoxaline inhibitors
 of glycogen-synthase kinase 3 (GSK3).
;
_journal_issue 1
_journal_name_full 'Organic &amp; biomolecular chemistry'
_journal_page_first 154
_journal_page_last 162
_journal_paper_doi 10.1039/c9ob02002k
_journal_volume 18
_journal_year 2019
_chemical_compound_source 'synthesis as described'
_chemical_formula_moiety 'C18 H15 N5 O2, C H Cl3'
_chemical_formula_sum 'C19 H16 Cl3 N5 O2'
_chemical_formula_weight 452.72
_space_group_crystal_system triclinic
_space_group_IT_number 2
_space_group_name_Hall '-P 1'
_space_group_name_H-M_alt 'P -1'
_atom_sites_solution_hydrogens geom
_atom_sites_solution_primary dual
_atom_sites_solution_secondary difmap
_audit_update_record
;
2019-08-14 deposited with the CCDC.	2019-11-27 downloaded from the CCDC.
;
_cell_angle_alpha 87.986(5)
_cell_angle_beta 87.262(5)
_cell_angle_gamma 69.331(5)
_cell_formula_units_Z 2
_cell_length_a 6.9499(10)
_cell_length_b 9.8422(14)
_cell_length_c 15.3854(19)
_cell_measurement_reflns_used 9948
_cell_measurement_temperature 150
_cell_measurement_theta_max 27.5081
_cell_measurement_theta_min 2.5566
_cell_measurement_wavelength 0.71073
_cell_volume 983.3(2)
_computing_cell_refinement 'APEX3 (Bruker, 2015)'
_computing_data_collection 'SAINT (Bruker, 2014)'
_computing_data_reduction 'SAINT (Bruker, 2014)'
_computing_molecular_graphics 'SXGRAPH (L. Farrugia, 1999), Mercury (CSD, 2016)'
_computing_publication_material 'CRYSCALC (T. Roisnel, local program, 2019)'
_computing_structure_refinement 'SHELXL-2018_3 (Sheldrick, 2018)'
_computing_structure_solution 'SHELXT (G. Sheldrick, 2015)'
_diffrn_ambient_temperature 150
_diffrn_detector '(CMOS) PHOTON 100'
_diffrn_detector_area_resol_mean 10.4167
_diffrn_measured_fraction_theta_full 0.988
_diffrn_measured_fraction_theta_max 0.988
_diffrn_measurement_device_type 'D8 VENTURE Bruker AXS'
_diffrn_measurement_method 'rotation images'
_diffrn_radiation_monochromator 'multilayer monochromator'
_diffrn_radiation_probe x-ray
_diffrn_radiation_source 'Incoatec microfocus sealed tube'
_diffrn_radiation_type MoK\a
_diffrn_radiation_wavelength 0.71073
_diffrn_reflns_av_R_equivalents 0.0400
_diffrn_reflns_av_unetI/netI 0.0406
_diffrn_reflns_limit_h_max 9
_diffrn_reflns_limit_h_min -9
_diffrn_reflns_limit_k_max 12
_diffrn_reflns_limit_k_min -12
_diffrn_reflns_limit_l_max 19
_diffrn_reflns_limit_l_min -17
_diffrn_reflns_number 16645
_diffrn_reflns_theta_full 25.242
_diffrn_reflns_theta_max 27.517
_diffrn_reflns_theta_min 2.212
_diffrn_source_current 1.0
_diffrn_source_voltage 50.0
_exptl_absorpt_coefficient_mu 0.493
_exptl_absorpt_correction_T_max 0.957
_exptl_absorpt_correction_T_min 0.818
_exptl_absorpt_correction_type multi-scan
_exptl_absorpt_process_details
;
  [Sheldrick, G.M. (2014). SADABS Bruker AXS Inc., Madison, Wisconsin, USA]
;
_exptl_crystal_colour colourless
_exptl_crystal_density_diffrn 1.529
_exptl_crystal_description prism
_exptl_crystal_F_000 464
_exptl_crystal_size_max 0.440
_exptl_crystal_size_mid 0.160
_exptl_crystal_size_min 0.090
_refine_diff_density_max 1.510
_refine_diff_density_min -1.315
_refine_diff_density_rms 0.125
_refine_ls_extinction_coef 0.016(3)
_refine_ls_extinction_method 'SHELXL-2018_3 (Sheldrick 2018)'
_refine_ls_goodness_of_fit_ref 1.198
_refine_ls_hydrogen_treatment constr
_refine_ls_matrix_type full
_refine_ls_number_parameters 263
_refine_ls_number_reflns 4451
_refine_ls_number_restraints 0
_refine_ls_restrained_S_all 1.198
_refine_ls_R_factor_all 0.0956
_refine_ls_R_factor_gt 0.0914
_refine_ls_shift/su_max 0.007
_refine_ls_shift/su_mean 0.001
_refine_ls_structure_factor_coef Fsqd
_refine_ls_weighting_details 'w=1/[\s^2^(Fo^2^)+7.8458P] where P=(Fo^2^+2Fc^2^)/3'
_refine_ls_weighting_scheme calc
_refine_ls_wR_factor_gt 0.2237
_refine_ls_wR_factor_ref 0.2255
_reflns_Friedel_coverage 0.000
_reflns_number_gt 4112
_reflns_number_total 4451
_reflns_threshold_expression >2sigma(I)
_cod_data_source_file c9ob02002k2.cif
_cod_data_source_block FL2912_10ba
_cod_depositor_comments 'Adding full bibliography for 7157232--7157233.cif.'
_cod_database_code 7157232

loop_
_space_group_symop_operation_xyz
'x, y, z'
'-x, -y, -z'

loop_
_atom_site_label
_atom_site_type_symbol
_atom_site_fract_x
_atom_site_fract_y
_atom_site_fract_z
_atom_site_U_iso_or_equiv
_atom_site_adp_type
_atom_site_occupancy
_atom_site_site_symmetry_order
_atom_site_calc_flag
_atom_site_refinement_flags_posn
_atom_site_refinement_flags_adp
C1 C 0.0983(7) 0.4698(5) 0.7172(3) 0.0170(9) Uani 1 1 d . .
H1 H 0.147436 0.392828 0.677067 0.020 Uiso 1 1 calc R U
C2 C 0.0555(8) 0.4426(5) 0.8033(3) 0.0226(10) Uani 1 1 d . .
H2 H 0.073502 0.346783 0.823634 0.027 Uiso 1 1 calc R U
C3 C -0.0143(8) 0.5584(6) 0.8591(3) 0.0253(10) Uani 1 1 d . .
H3 H -0.042639 0.538457 0.918240 0.030 Uiso 1 1 calc R U
N4 N -0.0450(7) 0.6970(5) 0.8358(3) 0.0244(9) Uani 1 1 d . .
C5 C -0.0032(7) 0.7219(5) 0.7522(3) 0.0195(9) Uani 1 1 d . .
H5 H -0.022928 0.818792 0.733647 0.023 Uiso 1 1 calc R U
C6 C 0.0683(7) 0.6116(5) 0.6906(3) 0.0163(9) Uani 1 1 d . .
C7 C 0.1157(6) 0.6486(5) 0.6017(3) 0.0155(8) Uani 1 1 d . .
N8 N 0.0933(6) 0.7760(4) 0.5684(3) 0.0178(8) Uani 1 1 d . .
C9 C 0.1720(7) 0.7475(4) 0.4827(3) 0.0160(9) Uani 1 1 d . .
C10 C 0.1910(8) 0.8440(5) 0.4151(3) 0.0216(10) Uani 1 1 d . .
H10 H 0.148493 0.945678 0.423664 0.026 Uiso 1 1 calc R U
C11 C 0.2741(7) 0.7832(5) 0.3364(3) 0.0202(9) Uani 1 1 d . .
H11 H 0.290630 0.844280 0.289665 0.024 Uiso 1 1 calc R U
C12 C 0.3362(7) 0.6305(5) 0.3235(3) 0.0165(9) Uani 1 1 d . .
C13 C 0.3212(7) 0.5333(4) 0.3908(3) 0.0145(8) Uani 1 1 d . .
C14 C 0.2349(7) 0.6005(5) 0.4698(3) 0.0147(8) Uani 1 1 d . .
O15 O 0.2004(5) 0.5342(3) 0.54582(19) 0.0142(6) Uani 1 1 d . .
N16 N 0.4113(6) 0.5771(4) 0.2423(2) 0.0177(8) Uani 1 1 d . .
C17 C 0.4707(7) 0.4367(5) 0.2325(3) 0.0174(9) Uani 1 1 d . .
H17 H 0.520914 0.398332 0.176741 0.021 Uiso 1 1 calc R U
C18 C 0.4633(6) 0.3372(5) 0.3032(3) 0.0141(8) Uani 1 1 d . .
N19 N 0.3850(6) 0.3870(4) 0.3812(2) 0.0149(7) Uani 1 1 d . .
N20 N 0.5416(6) 0.1901(4) 0.2932(2) 0.0178(8) Uani 1 1 d . .
C21 C 0.5874(8) 0.1248(5) 0.2067(3) 0.0225(10) Uani 1 1 d . .
H21A H 0.642256 0.184798 0.166874 0.027 Uiso 1 1 calc R U
H21B H 0.459609 0.121708 0.182519 0.027 Uiso 1 1 calc R U
C22 C 0.7439(9) -0.0275(5) 0.2134(4) 0.0304(12) Uani 1 1 d . .
H22A H 0.767060 -0.073101 0.155609 0.036 Uiso 1 1 calc R U
H22B H 0.876456 -0.023114 0.231348 0.036 Uiso 1 1 calc R U
O23 O 0.6753(6) -0.1141(4) 0.2749(3) 0.0323(9) Uani 1 1 d . .
C24 C 0.6556(8) -0.0529(5) 0.3587(3) 0.0247(10) Uani 1 1 d . .
H24A H 0.790185 -0.049120 0.374319 0.030 Uiso 1 1 calc R U
H24B H 0.616698 -0.116031 0.402232 0.030 Uiso 1 1 calc R U
C25 C 0.4959(8) 0.0983(5) 0.3619(3) 0.0206(9) Uani 1 1 d . .
H25A H 0.357782 0.093651 0.354196 0.025 Uiso 1 1 calc R U
H25B H 0.495409 0.140715 0.419349 0.025 Uiso 1 1 calc R U
C101 C 0.3665(9) 0.7789(6) 1.0710(3) 0.0277(11) Uani 1 1 d . .
H101 H 0.395319 0.721100 1.126734 0.033 Uiso 1 1 calc R U
Cl1 Cl 0.6019(2) 0.76172(18) 1.01574(10) 0.0397(4) Uani 1 1 d . .
Cl2 Cl 0.2149(4) 0.7131(2) 1.00667(12) 0.0608(6) Uani 1 1 d . .
Cl3 Cl 0.2300(2) 0.96253(16) 1.09474(10) 0.0367(4) Uani 1 1 d . .

loop_
_atom_site_aniso_label
_atom_site_aniso_U_11
_atom_site_aniso_U_22
_atom_site_aniso_U_33
_atom_site_aniso_U_23
_atom_site_aniso_U_13
_atom_site_aniso_U_12
C1 0.017(2) 0.015(2) 0.017(2) -0.0048(16) -0.0033(16) -0.0031(16)
C2 0.025(2) 0.020(2) 0.022(2) 0.0005(18) -0.0014(19) -0.0062(19)
C3 0.029(3) 0.027(2) 0.016(2) -0.0018(18) 0.0004(19) -0.004(2)
N4 0.027(2) 0.026(2) 0.019(2) -0.0085(16) 0.0013(16) -0.0075(17)
C5 0.022(2) 0.014(2) 0.021(2) -0.0053(17) -0.0016(18) -0.0036(17)
C6 0.015(2) 0.016(2) 0.017(2) -0.0035(16) -0.0013(16) -0.0039(16)
C7 0.0120(19) 0.0114(19) 0.021(2) -0.0075(16) 0.0007(16) -0.0013(15)
N8 0.0198(19) 0.0109(17) 0.0217(19) -0.0042(14) -0.0004(15) -0.0039(14)
C9 0.016(2) 0.0094(19) 0.021(2) -0.0018(16) -0.0023(17) -0.0027(16)
C10 0.027(2) 0.0099(19) 0.028(2) 0.0031(17) -0.0018(19) -0.0072(18)
C11 0.024(2) 0.013(2) 0.024(2) 0.0051(17) -0.0040(18) -0.0071(17)
C12 0.017(2) 0.015(2) 0.018(2) 0.0006(16) -0.0022(16) -0.0068(17)
C13 0.016(2) 0.0108(19) 0.017(2) 0.0000(15) -0.0027(16) -0.0040(15)
C14 0.017(2) 0.0118(19) 0.016(2) -0.0005(15) -0.0017(16) -0.0052(16)
O15 0.0190(15) 0.0086(13) 0.0135(14) -0.0030(11) 0.0003(11) -0.0027(11)
N16 0.0195(19) 0.0152(18) 0.0164(18) 0.0030(14) -0.0009(14) -0.0039(15)
C17 0.019(2) 0.016(2) 0.017(2) 0.0014(16) 0.0008(16) -0.0063(17)
C18 0.0135(19) 0.0131(19) 0.016(2) -0.0002(15) -0.0023(15) -0.0048(16)
N19 0.0179(18) 0.0101(16) 0.0159(18) -0.0022(13) -0.0009(14) -0.0036(14)
N20 0.024(2) 0.0121(17) 0.0151(18) -0.0027(14) 0.0017(15) -0.0032(15)
C21 0.029(3) 0.020(2) 0.017(2) -0.0059(17) -0.0004(18) -0.0060(19)
C22 0.038(3) 0.019(2) 0.032(3) -0.008(2) 0.014(2) -0.008(2)
O23 0.045(2) 0.0137(16) 0.037(2) -0.0105(15) 0.0126(18) -0.0094(16)
C24 0.026(2) 0.016(2) 0.031(3) 0.0007(19) -0.003(2) -0.0062(19)
C25 0.028(2) 0.013(2) 0.020(2) 0.0000(17) 0.0036(18) -0.0058(18)
C101 0.042(3) 0.026(2) 0.020(2) 0.0039(19) 0.003(2) -0.019(2)
Cl1 0.0339(8) 0.0480(9) 0.0301(7) -0.0015(6) 0.0013(6) -0.0060(6)
Cl2 0.0912(15) 0.0815(14) 0.0406(9) -0.0156(9) 0.0083(9) -0.0690(13)
Cl3 0.0399(8) 0.0320(7) 0.0364(8) 0.0004(6) 0.0045(6) -0.0112(6)

loop_
_atom_type_symbol
_atom_type_description
_atom_type_scat_dispersion_real
_atom_type_scat_dispersion_imag
_atom_type_scat_source
C C 0.0033 0.0016 'International Tables Vol C Tables 4.2.6.8 and 6.1.1.4'
H H 0.0000 0.0000 'International Tables Vol C Tables 4.2.6.8 and 6.1.1.4'
O O 0.0106 0.0060 'International Tables Vol C Tables 4.2.6.8 and 6.1.1.4'
N N 0.0061 0.0033 'International Tables Vol C Tables 4.2.6.8 and 6.1.1.4'
Cl Cl 0.1484 0.1585 'International Tables Vol C Tables 4.2.6.8 and 6.1.1.4'

loop_
_geom_angle_atom_site_label_1
_geom_angle_atom_site_label_2
_geom_angle_atom_site_label_3
_geom_angle
C2 C1 C6 118.7(4)
C2 C1 H1 120.7
C6 C1 H1 120.7
C1 C2 C3 118.3(5)
C1 C2 H2 120.9
C3 C2 H2 120.9
N4 C3 C2 124.7(5)
N4 C3 H3 117.6
C2 C3 H3 117.6
C5 N4 C3 116.4(4)
N4 C5 C6 123.1(4)
N4 C5 H5 118.4
C6 C5 H5 118.4
C1 C6 C5 118.8(4)
C1 C6 C7 122.0(4)
C5 C6 C7 119.2(4)
N8 C7 O15 115.3(4)
N8 C7 C6 128.1(4)
O15 C7 C6 116.5(4)
C7 N8 C9 104.0(4)
C14 C9 N8 108.8(4)
C14 C9 C10 121.2(4)
N8 C9 C10 130.0(4)
C11 C10 C9 116.7(4)
C11 C10 H10 121.6
C9 C10 H10 121.6
C10 C11 C12 121.6(4)
C10 C11 H11 119.2
C12 C11 H11 119.2
N16 C12 C13 119.2(4)
N16 C12 C11 118.7(4)
C13 C12 C11 122.1(4)
N19 C13 C14 122.3(4)
N19 C13 C12 123.5(4)
C14 C13 C12 114.2(4)
O15 C14 C9 108.6(4)
O15 C14 C13 127.2(4)
C9 C14 C13 124.2(4)
C14 O15 C7 103.4(3)
C17 N16 C12 117.6(4)
N16 C17 C18 122.8(4)
N16 C17 H17 118.6
C18 C17 H17 118.6
N19 C18 N20 117.8(4)
N19 C18 C17 120.5(4)
N20 C18 C17 121.6(4)
C18 N19 C13 116.4(4)
C18 N20 C25 118.1(4)
C18 N20 C21 121.8(4)
C25 N20 C21 114.8(4)
N20 C21 C22 109.9(4)
N20 C21 H21A 109.7
C22 C21 H21A 109.7
N20 C21 H21B 109.7
C22 C21 H21B 109.7
H21A C21 H21B 108.2
O23 C22 C21 111.0(4)
O23 C22 H22A 109.4
C21 C22 H22A 109.4
O23 C22 H22B 109.4
C21 C22 H22B 109.4
H22A C22 H22B 108.0
C24 O23 C22 108.9(4)
O23 C24 C25 112.0(4)
O23 C24 H24A 109.2
C25 C24 H24A 109.2
O23 C24 H24B 109.2
C25 C24 H24B 109.2
H24A C24 H24B 107.9
N20 C25 C24 110.0(4)
N20 C25 H25A 109.7
C24 C25 H25A 109.7
N20 C25 H25B 109.7
C24 C25 H25B 109.7
H25A C25 H25B 108.2
Cl3 C101 Cl1 109.9(3)
Cl3 C101 Cl2 109.3(3)
Cl1 C101 Cl2 110.5(3)
Cl3 C101 H101 109.0
Cl1 C101 H101 109.0
Cl2 C101 H101 109.0

loop_
_geom_bond_atom_site_label_1
_geom_bond_atom_site_label_2
_geom_bond_distance
C1 C2 1.381(7)
C1 C6 1.387(6)
C1 H1 0.9500
C2 C3 1.382(7)
C2 H2 0.9500
C3 N4 1.343(7)
C3 H3 0.9500
N4 C5 1.338(6)
C5 C6 1.403(6)
C5 H5 0.9500
C6 C7 1.455(6)
C7 N8 1.298(6)
C7 O15 1.380(5)
N8 C9 1.402(6)
C9 C14 1.374(6)
C9 C10 1.417(6)
C10 C11 1.378(7)
C10 H10 0.9500
C11 C12 1.428(6)
C11 H11 0.9500
C12 N16 1.378(6)
C12 C13 1.410(6)
C13 N19 1.359(5)
C13 C14 1.408(6)
C14 O15 1.372(5)
N16 C17 1.307(6)
C17 C18 1.449(6)
C17 H17 0.9500
C18 N19 1.330(6)
C18 N20 1.367(5)
N20 C25 1.463(6)
N20 C21 1.469(6)
C21 C22 1.513(7)
C21 H21A 0.9900
C21 H21B 0.9900
C22 O23 1.427(6)
C22 H22A 0.9900
C22 H22B 0.9900
O23 C24 1.422(6)
C24 C25 1.511(6)
C24 H24A 0.9900
C24 H24B 0.9900
C25 H25A 0.9900
C25 H25B 0.9900
C101 Cl3 1.762(6)
C101 Cl1 1.763(6)
C101 Cl2 1.771(6)
C101 H101 1.0000

loop_
_geom_torsion_atom_site_label_1
_geom_torsion_atom_site_label_2
_geom_torsion_atom_site_label_3
_geom_torsion_atom_site_label_4
_geom_torsion
C6 C1 C2 C3 -0.4(7)
C1 C2 C3 N4 0.3(8)
C2 C3 N4 C5 -0.2(8)
C3 N4 C5 C6 0.2(7)
C2 C1 C6 C5 0.4(7)
C2 C1 C6 C7 178.1(4)
N4 C5 C6 C1 -0.3(7)
N4 C5 C6 C7 -178.1(4)
C1 C6 C7 N8 179.4(4)
C5 C6 C7 N8 -2.9(7)
C1 C6 C7 O15 -2.6(6)
C5 C6 C7 O15 175.1(4)
O15 C7 N8 C9 -1.0(5)
C6 C7 N8 C9 177.1(4)
C7 N8 C9 C14 1.0(5)
C7 N8 C9 C10 -179.1(5)
C14 C9 C10 C11 0.3(7)
N8 C9 C10 C11 -179.5(5)
C9 C10 C11 C12 0.6(7)
C10 C11 C12 N16 177.7(4)
C10 C11 C12 C13 -1.8(7)
N16 C12 C13 N19 2.7(7)
C11 C12 C13 N19 -177.8(4)
N16 C12 C13 C14 -177.6(4)
C11 C12 C13 C14 1.8(6)
N8 C9 C14 O15 -0.7(5)
C10 C9 C14 O15 179.4(4)
N8 C9 C14 C13 179.7(4)
C10 C9 C14 C13 -0.2(7)
N19 C13 C14 O15 -0.7(7)
C12 C13 C14 O15 179.6(4)
N19 C13 C14 C9 178.8(4)
C12 C13 C14 C9 -0.9(6)
C9 C14 O15 C7 0.1(5)
C13 C14 O15 C7 179.7(4)
N8 C7 O15 C14 0.5(5)
C6 C7 O15 C14 -177.8(4)
C13 C12 N16 C17 -1.8(6)
C11 C12 N16 C17 178.7(4)
C12 N16 C17 C18 -1.0(7)
N16 C17 C18 N19 3.3(7)
N16 C17 C18 N20 -174.7(4)
N20 C18 N19 C13 175.7(4)
C17 C18 N19 C13 -2.3(6)
C14 C13 N19 C18 179.9(4)
C12 C13 N19 C18 -0.5(6)
N19 C18 N20 C25 12.7(6)
C17 C18 N20 C25 -169.3(4)
N19 C18 N20 C21 165.7(4)
C17 C18 N20 C21 -16.3(7)
C18 N20 C21 C22 157.7(4)
C25 N20 C21 C22 -48.5(6)
N20 C21 C22 O23 55.4(6)
C21 C22 O23 C24 -62.9(6)
C22 O23 C24 C25 62.5(5)
C18 N20 C25 C24 -157.5(4)
C21 N20 C25 C24 47.7(6)
O23 C24 C25 N20 -54.2(5)
